data_7131352
loop_
_publ_author_name
'Lin, Li'
'Wang, Mei'
'Zhou, Jiawei'
'Li, Fei'
'Liu, Huiyun'

_publ_section_title
;
 Highly diastereo- and enantioselective C2 addition of
 5<i>H</i>-oxazol-4-ones to &#x3b3;-keto-&#x3b1;,&#x3b2;-unsaturated
 esters.
;
_journal_issue 24
_journal_name_full 'Chemical communications (Cambridge, England)'
_journal_page_first 3606
_journal_page_last 3609
_journal_paper_doi 10.1039/d3cc00554b
_journal_volume 59
_journal_year 2023
_chemical_absolute_configuration ad
_chemical_formula_moiety 'C24 H25 N O5'
_chemical_formula_sum 'C24 H25 N O5'
_chemical_formula_weight 407.45
_space_group_crystal_system monoclinic
_space_group_IT_number 4
_space_group_name_Hall 'P 2yb'
_space_group_name_H-M_alt 'P 1 21 1'
_atom_sites_solution_hydrogens geom
_atom_sites_solution_primary direct
_atom_sites_solution_secondary difmap
_audit_creation_date 2014-12-24
_audit_creation_method
;
Olex2 1.2
(compiled 2014.12.23 svn.r3114 for OlexSys, GUI svn.r4973)
;
_audit_update_record
;
2015-03-30 deposited with the CCDC.	2023-03-01 downloaded from the CCDC.
;
_cell_angle_alpha 90.00
_cell_angle_beta 93.1825(15)
_cell_angle_gamma 90.00
_cell_formula_units_Z 2
_cell_length_a 7.14183(12)
_cell_length_b 7.64267(12)
_cell_length_c 20.2119(3)
_cell_measurement_reflns_used 3865
_cell_measurement_temperature 290.92(10)
_cell_measurement_theta_max 69.6340
_cell_measurement_theta_min 7.8010
_cell_volume 1101.52(3)
_computing_cell_refinement
;
CrysAlisPro, Agilent Technologies,
Version 1.171.36.32 (release 02-08-2013 CrysAlis171 .NET)
(compiled Aug  2 2013,16:46:58)
;
_computing_data_collection
;
CrysAlisPro, Agilent Technologies,
Version 1.171.36.32 (release 02-08-2013 CrysAlis171 .NET)
(compiled Aug  2 2013,16:46:58)
;
_computing_data_reduction
;
CrysAlisPro, Agilent Technologies,
Version 1.171.36.32 (release 02-08-2013 CrysAlis171 .NET)
(compiled Aug  2 2013,16:46:58)
;
_computing_molecular_graphics 'Olex2 (Dolomanov et al., 2009)'
_computing_publication_material 'Olex2 (Dolomanov et al., 2009)'
_computing_structure_refinement 'ShelXL (Sheldrick, 2008)'
_computing_structure_solution 'ShelXS (Sheldrick, 2008)'
_diffrn_ambient_temperature 290.92(10)
_diffrn_detector_area_resol_mean 16.0733
_diffrn_measured_fraction_theta_full 0.985
_diffrn_measured_fraction_theta_max 0.985
_diffrn_measurement_details
;
#__ type_ start__ end____ width___ exp.time_
  1 omega    7.00   34.00   1.0000    1.0000
omega____ theta____ kappa____ phi______ frames
    -        0.0000   57.0000  150.0000 27

#__ type_ start__ end____ width___ exp.time_
  2 omega  -73.00  -23.00   1.0000    1.0000
omega____ theta____ kappa____ phi______ frames
    -        0.0000  -19.0000   90.0000 50

#__ type_ start__ end____ width___ exp.time_
  3 omega  -12.00   47.00   1.0000    1.0000
omega____ theta____ kappa____ phi______ frames
    -        0.0000  -19.0000   90.0000 59

#__ type_ start__ end____ width___ exp.time_
  4 omega  -17.00   57.00   1.0000    1.0000
omega____ theta____ kappa____ phi______ frames
    -       54.0000  -77.0000  120.0000 74

#__ type_ start__ end____ width___ exp.time_
  5 omega   53.00  122.00   1.0000    1.0000
omega____ theta____ kappa____ phi______ frames
    -       54.0000   57.0000 -120.0000 69

#__ type_ start__ end____ width___ exp.time_
  6 omega    1.00   65.00   1.0000    1.0000
omega____ theta____ kappa____ phi______ frames
    -       54.0000  -57.0000    0.0000 64

#__ type_ start__ end____ width___ exp.time_
  7 omega   34.00  123.00   1.0000    1.0000
omega____ theta____ kappa____ phi______ frames
    -       54.0000   57.0000 -180.0000 89

#__ type_ start__ end____ width___ exp.time_
  8 omega   29.00  113.00   1.0000    1.0000
omega____ theta____ kappa____ phi______ frames
    -       54.0000   77.0000   90.0000 84

#__ type_ start__ end____ width___ exp.time_
  9 omega  -11.00   45.00   1.0000    1.0000
omega____ theta____ kappa____ phi______ frames
    -       54.0000  -57.0000  -60.0000 56

#__ type_ start__ end____ width___ exp.time_
 10 omega   47.00  118.00   1.0000    3.0000
omega____ theta____ kappa____ phi______ frames
    -      108.0000  -91.0000 -150.0000 71

#__ type_ start__ end____ width___ exp.time_
 11 omega   35.00   67.00   1.0000    3.0000
omega____ theta____ kappa____ phi______ frames
    -      108.0000  -38.0000  -60.0000 32

#__ type_ start__ end____ width___ exp.time_
 12 omega   52.00  129.00   1.0000    3.0000
omega____ theta____ kappa____ phi______ frames
    -      108.0000  -63.0000  -30.0000 77

#__ type_ start__ end____ width___ exp.time_
 13 omega   39.00  103.00   1.0000    3.0000
omega____ theta____ kappa____ phi______ frames
    -      108.0000  -50.0000 -150.0000 64

#__ type_ start__ end____ width___ exp.time_
 14 omega   40.00   82.00   1.0000    3.0000
omega____ theta____ kappa____ phi______ frames
    -      108.0000  -38.0000  -30.0000 42

#__ type_ start__ end____ width___ exp.time_
 15 omega  125.00  173.00   1.0000    3.0000
omega____ theta____ kappa____ phi______ frames
    -      108.0000  111.0000 -120.0000 48

#__ type_ start__ end____ width___ exp.time_
 16 omega   51.00   88.00   1.0000    3.0000
omega____ theta____ kappa____ phi______ frames
    -      108.0000  -38.0000  120.0000 37

#__ type_ start__ end____ width___ exp.time_
 17 omega   36.00   85.00   1.0000    3.0000
omega____ theta____ kappa____ phi______ frames
    -      108.0000  -25.0000   90.0000 49

#__ type_ start__ end____ width___ exp.time_
 18 omega   35.00  106.00   1.0000    3.0000
omega____ theta____ kappa____ phi______ frames
    -      108.0000 -111.0000    0.0000 71

#__ type_ start__ end____ width___ exp.time_
 19 omega   81.00  178.00   1.0000    3.0000
omega____ theta____ kappa____ phi______ frames
    -      108.0000   38.0000  -90.0000 97

#__ type_ start__ end____ width___ exp.time_
 20 omega   37.00  114.00   1.0000    3.0000
omega____ theta____ kappa____ phi______ frames
    -      108.0000 -111.0000 -180.0000 77

#__ type_ start__ end____ width___ exp.time_
 21 omega  111.00  173.00   1.0000    3.0000
omega____ theta____ kappa____ phi______ frames
    -      108.0000   63.0000 -150.0000 62

#__ type_ start__ end____ width___ exp.time_
 22 omega   77.00  108.00   1.0000    3.0000
omega____ theta____ kappa____ phi______ frames
    -      108.0000 -111.0000   90.0000 31

#__ type_ start__ end____ width___ exp.time_
 23 omega   42.00  178.00   1.0000    3.0000
omega____ theta____ kappa____ phi______ frames
    -      108.0000  -12.0000 -150.0000 136
;
_diffrn_measurement_device_type 'SuperNova, Dual, Cu at zero, Eos'
_diffrn_measurement_method '\w scans'
_diffrn_orient_matrix_UB_11 0.1603034000
_diffrn_orient_matrix_UB_12 -0.0379823000
_diffrn_orient_matrix_UB_13 0.0522311000
_diffrn_orient_matrix_UB_21 -0.0138068000
_diffrn_orient_matrix_UB_22 0.1885394000
_diffrn_orient_matrix_UB_23 0.0262729000
_diffrn_orient_matrix_UB_31 -0.1441766000
_diffrn_orient_matrix_UB_32 -0.0603444000
_diffrn_orient_matrix_UB_33 0.0490914000
_diffrn_radiation_monochromator mirror
_diffrn_radiation_type CuK\a
_diffrn_radiation_wavelength 1.54184
_diffrn_reflns_av_R_equivalents 0.0126
_diffrn_reflns_av_unetI/netI 0.0173
_diffrn_reflns_limit_h_max 6
_diffrn_reflns_limit_h_min -8
_diffrn_reflns_limit_k_max 9
_diffrn_reflns_limit_k_min -9
_diffrn_reflns_limit_l_max 24
_diffrn_reflns_limit_l_min -17
_diffrn_reflns_number 7064
_diffrn_reflns_theta_full 69.66
_diffrn_reflns_theta_max 69.66
_diffrn_reflns_theta_min 6.19
_diffrn_source 'SuperNova (Cu) X-ray Source'
_exptl_absorpt_coefficient_mu 0.702
_exptl_absorpt_correction_T_max 1.00000
_exptl_absorpt_correction_T_min 0.57327
_exptl_absorpt_correction_type multi-scan
_exptl_absorpt_process_details
;
CrysAlisPro, Agilent Technologies,
Version 1.171.36.32 (release 02-08-2013 CrysAlis171 .NET)
(compiled Aug  2 2013,16:46:58)
Empirical absorption correction using spherical harmonics,
 implemented in SCALE3 ABSPACK scaling algorithm.
;
_exptl_crystal_colour 'clear light colourless'
_exptl_crystal_colour_lustre clear
_exptl_crystal_colour_modifier light
_exptl_crystal_colour_primary colourless
_exptl_crystal_density_diffrn 1.228
_exptl_crystal_density_method 'not measured'
_exptl_crystal_description block
_exptl_crystal_F_000 432
_exptl_crystal_size_max 0.31
_exptl_crystal_size_mid 0.263
_exptl_crystal_size_min 0.22
_refine_diff_density_max 0.089
_refine_diff_density_min -0.124
_refine_diff_density_rms 0.027
_refine_ls_abs_structure_details 'Flack H D (1983), Acta Cryst. A39, 876-881'
_refine_ls_abs_structure_Flack 0.02(16)
_refine_ls_extinction_method none
_refine_ls_goodness_of_fit_ref 1.045
_refine_ls_hydrogen_treatment mixed
_refine_ls_matrix_type full
_refine_ls_number_parameters 316
_refine_ls_number_reflns 4053
_refine_ls_number_restraints 1
_refine_ls_restrained_S_all 1.045
_refine_ls_R_factor_all 0.0321
_refine_ls_R_factor_gt 0.0309
_refine_ls_shift/su_max 0.000
_refine_ls_shift/su_mean 0.000
_refine_ls_structure_factor_coef Fsqd
_refine_ls_weighting_details 'calc w=1/[\s^2^(Fo^2^)+(0.0510P)^2^+0.0375P] where P=(Fo^2^+2Fc^2^)/3'
_refine_ls_weighting_scheme calc
_refine_ls_wR_factor_gt 0.0826
_refine_ls_wR_factor_ref 0.0841
_reflns_number_gt 3891
_reflns_number_total 4053
_reflns_threshold_expression >2sigma(I)
_cod_data_source_file d3cc00554b2.cif
_cod_data_source_block wangmei1223
_cod_depositor_comments 'Adding full bibliography for 7131352.cif.'
_cod_database_code 7131352
_reflns_odcompleteness_completeness 99.63
_reflns_odcompleteness_iscentric 1
_reflns_odcompleteness_theta 66.97
_olex2_refinement_description
;
1. Fixed Uiso
 At 1.2 times of:
  All C(H) groups, All C(H,H) groups
 At 1.5 times of:
  All C(H,H,H) groups
2. Others
 Fixed Sof: O4(0.47) O5(0.47) C10(0.47) C11(0.47) H11A(0.47) H11B(0.47)
 H11C(0.47) O4'(0.53) O5'(0.53) C10'(0.53) C11'(0.53) H11D(0.53) H11E(0.53)
 H11F(0.53)
3.a Ternary CH refined with riding coordinates:
 C21(H21)
3.b Secondary CH2 refined with riding coordinates:
 C8(H8A,H8B)
3.c Aromatic/amide H refined with riding coordinates:
 C1(H1), C2(H2), C4(H4), C5(H5), C14(H14), C15(H15), C16(H16), C17(H17),
 C18(H18)
3.d Idealised Me refined as rotating group:
 C22(H22A,H22B,H22C), C23(H23A,H23B,H23C), C24(H24A,H24B,H24C), C11(H11A,H11B,
 H11C), C11'(H11D,H11E,H11F)
;
_olex2_submission_special_instructions 'No special instructions were received'

loop_
_space_group_symop_id
_space_group_symop_operation_xyz
1 'x, y, z'
2 '-x, y+1/2, -z'

loop_
_atom_site_label
_atom_site_type_symbol
_atom_site_fract_x
_atom_site_fract_y
_atom_site_fract_z
_atom_site_U_iso_or_equiv
_atom_site_adp_type
_atom_site_occupancy
_atom_site_calc_flag
_atom_site_disorder_assembly
_atom_site_disorder_group
_atom_site_refinement_flags_posn
O1 O 0.83783(14) 0.2668(2) 0.33111(6) 0.0775(4) Uani 1 d . . .
O2 O 0.57927(12) 0.77664(12) 0.20784(5) 0.0528(2) Uani 1 d . . .
O3 O 0.59884(17) 1.06967(16) 0.20798(7) 0.0822(4) Uani 1 d . . .
N1 N 0.84841(15) 0.72265(14) 0.15035(6) 0.0506(2) Uani 1 d . . .
C1 C 0.5969(2) 0.0905(2) 0.41222(9) 0.0705(4) Uani 1 d . . .
H1 H 0.7205 0.0521 0.4124 0.085 Uiso 1 calc . . R
C2 C 0.4765(3) 0.0165(3) 0.45521(9) 0.0771(5) Uani 1 d . . .
H2 H 0.5202 -0.0713 0.4840 0.093 Uiso 1 calc . . R
C3 C 0.2922(2) 0.0702(2) 0.45641(7) 0.0646(4) Uani 1 d . . .
C4 C 0.2309(2) 0.1986(2) 0.41222(7) 0.0635(4) Uani 1 d . . .
H4 H 0.1070 0.2361 0.4119 0.076 Uiso 1 calc . . R
C5 C 0.34968(19) 0.2721(2) 0.36856(7) 0.0565(3) Uani 1 d . . .
H5 H 0.3043 0.3566 0.3387 0.068 Uiso 1 calc . . R
C6 C 0.53561(18) 0.22182(18) 0.36862(6) 0.0502(3) Uani 1 d . . .
C7 C 0.67286(19) 0.30490(19) 0.32577(6) 0.0526(3) Uani 1 d . . .
C8 C 0.60570(18) 0.44116(18) 0.27586(6) 0.0501(3) Uani 1 d . . .
H8A H 0.5440 0.5348 0.2987 0.060 Uiso 1 calc . . R
H8B H 0.5141 0.3887 0.2447 0.060 Uiso 1 calc . . R
C9 C 0.76463(19) 0.5175(2) 0.23805(8) 0.0572(3) Uani 1 d . . .
H9 H 0.830(3) 0.426(3) 0.2168(10) 0.073(5) Uiso 1 d . . .
C12 C 0.69079(18) 0.63804(16) 0.18079(6) 0.0473(3) Uani 1 d . . .
C13 C 0.57174(18) 0.54005(16) 0.12856(6) 0.0470(3) Uani 1 d . . .
C14 C 0.6572(2) 0.4414(2) 0.08133(8) 0.0629(3) Uani 1 d . . .
H14 H 0.7874 0.4363 0.0818 0.076 Uiso 1 calc . . R
C15 C 0.5509(3) 0.3502(2) 0.03350(9) 0.0747(5) Uani 1 d . . .
H15 H 0.6102 0.2833 0.0024 0.090 Uiso 1 calc A . R
C16 C 0.3598(3) 0.3579(2) 0.03156(8) 0.0738(4) Uani 1 d . . .
H16 H 0.2887 0.2982 -0.0011 0.089 Uiso 1 calc . . R
C17 C 0.2732(2) 0.4547(3) 0.07837(9) 0.0707(4) Uani 1 d . . .
H17 H 0.1430 0.4596 0.0774 0.085 Uiso 1 calc A . R
C18 C 0.37788(19) 0.5451(2) 0.12704(7) 0.0556(3) Uani 1 d . . .
H18 H 0.3177 0.6093 0.1587 0.067 Uiso 1 calc . . R
C19 C 0.66169(19) 0.93052(19) 0.19460(7) 0.0559(3) Uani 1 d . . .
C20 C 0.83448(19) 0.88635(18) 0.15907(7) 0.0523(3) Uani 1 d . . .
C21 C 0.9686(2) 1.0232(2) 0.13817(9) 0.0646(4) Uani 1 d . . .
H21 H 0.8954 1.1233 0.1209 0.078 Uiso 1 calc . . R
C22 C 1.0901(3) 0.9588(3) 0.08370(11) 0.0903(6) Uani 1 d . . .
H22A H 1.1581 0.8566 0.0987 0.135 Uiso 1 calc . . GR
H22B H 1.1770 1.0489 0.0730 0.135 Uiso 1 calc . . GR
H22C H 1.0120 0.9302 0.0450 0.135 Uiso 1 calc . . GR
C23 C 1.0884(3) 1.0844(3) 0.19817(12) 0.0923(6) Uani 1 d . . .
H23A H 1.0089 1.1160 0.2330 0.138 Uiso 1 calc . . GR
H23B H 1.1611 1.1841 0.1863 0.138 Uiso 1 calc . . GR
H23C H 1.1710 0.9916 0.2131 0.138 Uiso 1 calc . . GR
C24 C 0.1609(3) -0.0072(4) 0.50452(11) 0.0980(7) Uani 1 d . . .
H24A H 0.1807 0.0487 0.5469 0.147 Uiso 1 calc . . GR
H24B H 0.1848 -0.1304 0.5091 0.147 Uiso 1 calc . . GR
H24C H 0.0335 0.0107 0.4882 0.147 Uiso 1 calc . . GR
O4 O 1.0954(3) 0.5448(5) 0.25786(15) 0.0805(8) Uani 0.47 d A 1 .
O5 O 0.8834(10) 0.6906(7) 0.3147(3) 0.0826(16) Uani 0.47 d A 1 .
C10 C 0.9363(7) 0.5772(6) 0.2693(2) 0.0591(8) Uani 0.47 d A 1 .
C11 C 1.0479(9) 0.7775(10) 0.3505(3) 0.1178(19) Uani 0.47 d A 1 .
H11A H 1.1308 0.8226 0.3188 0.177 Uiso 0.47 calc A 1 GR
H11B H 1.1136 0.6938 0.3785 0.177 Uiso 0.47 calc A 1 GR
H11C H 1.0044 0.8718 0.3770 0.177 Uiso 0.47 calc A 1 GR
O4' O 0.8109(5) 0.7178(5) 0.33862(17) 0.0825(9) Uani 0.53 d A 2 .
O5' O 1.0598(3) 0.6410(3) 0.28287(11) 0.0652(5) Uani 0.53 d A 2 .
C10' C 0.8785(8) 0.6400(6) 0.2940(2) 0.0487(8) Uani 0.53 d A 2 .
C11' C 1.1784(5) 0.7428(6) 0.3273(2) 0.0833(10) Uani 0.53 d A 2 .
H11D H 1.2995 0.7553 0.3095 0.125 Uiso 0.53 calc A 2 GR
H11E H 1.1915 0.6850 0.3695 0.125 Uiso 0.53 calc A 2 GR
H11F H 1.1237 0.8562 0.3328 0.125 Uiso 0.53 calc A 2 GR

loop_
_atom_site_aniso_label
_atom_site_aniso_U_11
_atom_site_aniso_U_22
_atom_site_aniso_U_33
_atom_site_aniso_U_23
_atom_site_aniso_U_13
_atom_site_aniso_U_12
O1 0.0522(5) 0.1025(9) 0.0775(7) 0.0313(7) 0.0026(5) 0.0086(6)
O2 0.0517(4) 0.0503(5) 0.0572(5) -0.0066(4) 0.0103(4) 0.0028(4)
O3 0.0753(7) 0.0531(6) 0.1190(10) -0.0234(7) 0.0118(7) 0.0070(5)
N1 0.0484(5) 0.0456(5) 0.0586(6) 0.0062(5) 0.0095(4) 0.0016(4)
C1 0.0625(8) 0.0740(10) 0.0750(10) 0.0267(8) 0.0048(7) 0.0123(7)
C2 0.0817(10) 0.0791(11) 0.0701(9) 0.0342(8) 0.0008(8) 0.0086(9)
C3 0.0710(9) 0.0736(10) 0.0494(7) 0.0120(7) 0.0041(6) -0.0049(8)
C4 0.0578(7) 0.0756(10) 0.0569(7) 0.0100(7) 0.0022(6) 0.0026(7)
C5 0.0563(7) 0.0625(8) 0.0499(6) 0.0136(6) -0.0031(5) 0.0030(6)
C6 0.0549(6) 0.0514(7) 0.0437(6) 0.0035(5) -0.0024(5) 0.0027(5)
C7 0.0534(7) 0.0558(7) 0.0482(6) 0.0030(6) -0.0012(5) 0.0004(6)
C8 0.0521(6) 0.0482(6) 0.0503(6) 0.0045(5) 0.0056(5) 0.0019(5)
C9 0.0482(6) 0.0597(8) 0.0636(8) 0.0143(7) 0.0030(6) -0.0002(6)
C12 0.0462(6) 0.0424(6) 0.0542(6) 0.0028(5) 0.0109(5) 0.0032(5)
C13 0.0548(6) 0.0385(6) 0.0486(6) 0.0066(5) 0.0103(5) 0.0014(5)
C14 0.0676(8) 0.0518(7) 0.0713(8) -0.0053(7) 0.0206(7) 0.0021(7)
C15 0.1029(13) 0.0562(8) 0.0671(9) -0.0146(7) 0.0243(9) -0.0078(8)
C16 0.0961(12) 0.0645(9) 0.0608(9) -0.0041(7) 0.0047(8) -0.0240(9)
C17 0.0639(8) 0.0784(10) 0.0696(9) 0.0021(8) 0.0014(7) -0.0154(8)
C18 0.0551(7) 0.0587(7) 0.0538(7) -0.0004(6) 0.0101(5) -0.0028(6)
C19 0.0551(7) 0.0475(7) 0.0646(8) -0.0081(6) -0.0011(6) 0.0014(6)
C20 0.0509(6) 0.0459(7) 0.0600(7) 0.0055(5) 0.0004(5) 0.0008(5)
C21 0.0615(8) 0.0466(7) 0.0859(10) 0.0126(7) 0.0052(7) -0.0033(6)
C22 0.0946(13) 0.0828(13) 0.0966(13) 0.0108(11) 0.0330(11) -0.0254(11)
C23 0.0816(12) 0.0906(14) 0.1050(15) -0.0112(12) 0.0071(10) -0.0321(11)
C24 0.0973(13) 0.1217(19) 0.0768(11) 0.0360(12) 0.0207(10) -0.0021(13)
O4 0.0489(14) 0.110(3) 0.0822(17) 0.0185(18) 0.0008(11) -0.0045(15)
O5 0.091(3) 0.083(3) 0.072(3) -0.028(2) -0.018(2) -0.001(3)
C10 0.068(2) 0.055(2) 0.0533(19) 0.0083(18) 0.0009(18) -0.002(2)
C11 0.129(4) 0.120(4) 0.100(3) -0.040(3) -0.033(3) -0.021(4)
O4' 0.089(2) 0.092(2) 0.0678(17) -0.0345(17) 0.0137(13) 0.0009(16)
O5' 0.0521(12) 0.0733(13) 0.0699(13) -0.0196(11) -0.0004(9) -0.0067(11)
C10' 0.059(2) 0.046(2) 0.042(2) -0.0081(19) 0.0072(18) 0.0026(17)
C11' 0.0683(18) 0.090(3) 0.090(2) -0.021(2) -0.0109(17) -0.0114(19)

loop_
_atom_type_symbol
_atom_type_description
_atom_type_scat_dispersion_real
_atom_type_scat_dispersion_imag
_atom_type_scat_source
C C 0.0181 0.0091 'International Tables Vol C Tables 4.2.6.8 and 6.1.1.4'
H H 0.0000 0.0000 'International Tables Vol C Tables 4.2.6.8 and 6.1.1.4'
N N 0.0311 0.0180 'International Tables Vol C Tables 4.2.6.8 and 6.1.1.4'
O O 0.0492 0.0322 'International Tables Vol C Tables 4.2.6.8 and 6.1.1.4'

loop_
_geom_angle_atom_site_label_1
_geom_angle_atom_site_label_2
_geom_angle_atom_site_label_3
_geom_angle
_geom_angle_site_symmetry_1
_geom_angle_site_symmetry_3
_geom_angle_publ_flag
C19 O2 C12 107.89(10) . . ?
C20 N1 C12 108.03(11) . . ?
C2 C1 H1 119.6 . . ?
C2 C1 C6 120.72(15) . . ?
C6 C1 H1 119.6 . . ?
C1 C2 H2 119.4 . . ?
C1 C2 C3 121.22(14) . . ?
C3 C2 H2 119.4 . . ?
C2 C3 C4 117.92(14) . . ?
C2 C3 C24 121.48(15) . . ?
C4 C3 C24 120.61(16) . . ?
C3 C4 H4 119.3 . . ?
C5 C4 C3 121.31(14) . . ?
C5 C4 H4 119.3 . . ?
C4 C5 H5 119.6 . . ?
C4 C5 C6 120.77(13) . . ?
C6 C5 H5 119.6 . . ?
C1 C6 C7 118.91(12) . . ?
C5 C6 C1 118.02(13) . . ?
C5 C6 C7 123.05(12) . . ?
O1 C7 C6 120.97(12) . . ?
O1 C7 C8 119.75(13) . . ?
C6 C7 C8 119.26(11) . . ?
C7 C8 H8A 109.1 . . ?
C7 C8 H8B 109.1 . . ?
C7 C8 C9 112.49(11) . . ?
H8A C8 H8B 107.8 . . ?
C9 C8 H8A 109.1 . . ?
C9 C8 H8B 109.1 . . ?
C8 C9 H9 110.0(12) . . ?
C8 C9 C12 111.80(11) . . ?
C8 C9 C10' 103.1(2) . . ?
C12 C9 H9 104.8(12) . . ?
C12 C9 C10' 108.02(17) . . ?
C10 C9 C8 123.3(2) . . ?
C10 C9 H9 90.2(12) . . ?
C10 C9 C12 112.98(17) . . ?
C10 C9 C10' 29.8(3) . . ?
C10' C9 H9 119.3(12) . . ?
O2 C12 N1 106.69(10) . . ?
O2 C12 C9 108.91(11) . . ?
O2 C12 C13 108.95(10) . . ?
N1 C12 C9 109.83(10) . . ?
N1 C12 C13 109.90(10) . . ?
C13 C12 C9 112.40(11) . . ?
C14 C13 C12 119.84(12) . . ?
C18 C13 C12 121.56(11) . . ?
C18 C13 C14 118.60(13) . . ?
C13 C14 H14 119.7 . . ?
C15 C14 C13 120.69(15) . . ?
C15 C14 H14 119.7 . . ?
C14 C15 H15 119.8 . . ?
C16 C15 C14 120.49(15) . . ?
C16 C15 H15 119.8 . . ?
C15 C16 H16 120.3 . . ?
C15 C16 C17 119.37(15) . . ?
C17 C16 H16 120.3 . . ?
C16 C17 H17 119.6 . . ?
C16 C17 C18 120.77(16) . . ?
C18 C17 H17 119.6 . . ?
C13 C18 C17 120.07(13) . . ?
C13 C18 H18 120.0 . . ?
C17 C18 H18 120.0 . . ?
O2 C19 C20 106.16(11) . . ?
O3 C19 O2 124.01(13) . . ?
O3 C19 C20 129.78(14) . . ?
N1 C20 C19 111.19(12) . . ?
N1 C20 C21 126.48(13) . . ?
C21 C20 C19 122.32(13) . . ?
C20 C21 H21 108.0 . . ?
C20 C21 C22 112.24(14) . . ?
C20 C21 C23 109.34(14) . . ?
C22 C21 H21 108.0 . . ?
C23 C21 H21 108.0 . . ?
C23 C21 C22 111.00(15) . . ?
C21 C22 H22A 109.5 . . ?
C21 C22 H22B 109.5 . . ?
C21 C22 H22C 109.5 . . ?
H22A C22 H22B 109.5 . . ?
H22A C22 H22C 109.5 . . ?
H22B C22 H22C 109.5 . . ?
C21 C23 H23A 109.5 . . ?
C21 C23 H23B 109.5 . . ?
C21 C23 H23C 109.5 . . ?
H23A C23 H23B 109.5 . . ?
H23A C23 H23C 109.5 . . ?
H23B C23 H23C 109.5 . . ?
C3 C24 H24A 109.5 . . ?
C3 C24 H24B 109.5 . . ?
C3 C24 H24C 109.5 . . ?
H24A C24 H24B 109.5 . . ?
H24A C24 H24C 109.5 . . ?
H24B C24 H24C 109.5 . . ?
C10 O5 C11 112.1(6) . . ?
O4 C10 C9 130.6(5) . . ?
O4 C10 O5 125.2(5) . . ?
O5 C10 C9 104.1(4) . . ?
C10' O5' C11' 116.5(3) . . ?
O4' C10' C9 126.3(4) . . ?
O4' C10' O5' 124.0(4) . . ?
O5' C10' C9 109.7(4) . . ?
O5' C11' H11D 109.5 . . ?
O5' C11' H11E 109.5 . . ?
O5' C11' H11F 109.5 . . ?
H11D C11' H11E 109.5 . . ?
H11D C11' H11F 109.5 . . ?
H11E C11' H11F 109.5 . . ?

loop_
_geom_bond_atom_site_label_1
_geom_bond_atom_site_label_2
_geom_bond_distance
_geom_bond_site_symmetry_2
_geom_bond_publ_flag
O1 C7 1.2126(17) . ?
O2 C12 1.4504(15) . ?
O2 C19 1.3486(18) . ?
O3 C19 1.1912(19) . ?
N1 C12 1.4631(16) . ?
N1 C20 1.2681(18) . ?
C1 H1 0.9300 . ?
C1 C2 1.377(2) . ?
C1 C6 1.390(2) . ?
C2 H2 0.9300 . ?
C2 C3 1.380(2) . ?
C3 C4 1.381(2) . ?
C3 C24 1.509(2) . ?
C4 H4 0.9300 . ?
C4 C5 1.377(2) . ?
C5 H5 0.9300 . ?
C5 C6 1.3824(19) . ?
C6 C7 1.4861(19) . ?
C7 C8 1.5094(18) . ?
C8 H8A 0.9700 . ?
C8 H8B 0.9700 . ?
C8 C9 1.5196(18) . ?
C9 H9 0.96(2) . ?
C9 C12 1.5487(18) . ?
C9 C10 1.423(4) . ?
C9 C10' 1.647(5) . ?
C12 C13 1.5160(19) . ?
C13 C14 1.3848(19) . ?
C13 C18 1.3837(19) . ?
C14 H14 0.9300 . ?
C14 C15 1.383(3) . ?
C15 H15 0.9300 . ?
C15 C16 1.365(3) . ?
C16 H16 0.9300 . ?
C16 C17 1.375(3) . ?
C17 H17 0.9300 . ?
C17 C18 1.386(2) . ?
C18 H18 0.9300 . ?
C19 C20 1.500(2) . ?
C20 C21 1.4948(19) . ?
C21 H21 0.9800 . ?
C21 C22 1.521(3) . ?
C21 C23 1.519(3) . ?
C22 H22A 0.9600 . ?
C22 H22B 0.9600 . ?
C22 H22C 0.9600 . ?
C23 H23A 0.9600 . ?
C23 H23B 0.9600 . ?
C23 H23C 0.9600 . ?
C24 H24A 0.9600 . ?
C24 H24B 0.9600 . ?
C24 H24C 0.9600 . ?
O4 C10 1.197(6) . ?
O5 C10 1.332(6) . ?
O5 C11 1.500(7) . ?
C11 H11A 0.9600 . ?
C11 H11B 0.9600 . ?
C11 H11C 0.9600 . ?
O4' C10' 1.204(7) . ?
O5' C10' 1.326(6) . ?
O5' C11' 1.430(4) . ?
C11' H11D 0.9600 . ?
C11' H11E 0.9600 . ?
C11' H11F 0.9600 . ?

loop_
_geom_torsion_atom_site_label_1
_geom_torsion_atom_site_label_2
_geom_torsion_atom_site_label_3
_geom_torsion_atom_site_label_4
_geom_torsion
_geom_torsion_site_symmetry_1
_geom_torsion_site_symmetry_2
_geom_torsion_site_symmetry_3
_geom_torsion_site_symmetry_4
_geom_torsion_publ_flag
O1 C7 C8 C9 -1.0(2) . . . . ?
O2 C12 C13 C14 159.48(12) . . . . ?
O2 C12 C13 C18 -21.11(16) . . . . ?
O2 C19 C20 N1 2.04(16) . . . . ?
O2 C19 C20 C21 -177.63(13) . . . . ?
O3 C19 C20 N1 -175.64(17) . . . . ?
O3 C19 C20 C21 4.7(2) . . . . ?
N1 C12 C13 C14 42.92(16) . . . . ?
N1 C12 C13 C18 -137.67(12) . . . . ?
N1 C20 C21 C22 20.5(2) . . . . ?
N1 C20 C21 C23 -103.1(2) . . . . ?
C1 C2 C3 C4 1.2(3) . . . . ?
C1 C2 C3 C24 -178.5(2) . . . . ?
C1 C6 C7 O1 -4.2(2) . . . . ?
C1 C6 C7 C8 176.94(14) . . . . ?
C2 C1 C6 C5 -1.7(3) . . . . ?
C2 C1 C6 C7 176.59(17) . . . . ?
C2 C3 C4 C5 -0.5(3) . . . . ?
C3 C4 C5 C6 -1.3(3) . . . . ?
C4 C5 C6 C1 2.4(2) . . . . ?
C4 C5 C6 C7 -175.85(14) . . . . ?
C5 C6 C7 O1 173.97(15) . . . . ?
C5 C6 C7 C8 -4.8(2) . . . . ?
C6 C1 C2 C3 -0.1(3) . . . . ?
C6 C7 C8 C9 177.86(12) . . . . ?
C7 C8 C9 C12 172.30(11) . . . . ?
C7 C8 C9 C10 -47.7(3) . . . . ?
C7 C8 C9 C10' -71.9(2) . . . . ?
C8 C9 C12 O2 57.60(15) . . . . ?
C8 C9 C12 N1 174.10(11) . . . . ?
C8 C9 C12 C13 -63.22(16) . . . . ?
C8 C9 C10 O4 129.5(4) . . . . ?
C8 C9 C10 O5 -53.8(4) . . . . ?
C8 C9 C10' O4' -32.3(5) . . . . ?
C8 C9 C10' O5' 147.6(2) . . . . ?
C9 C12 C13 C14 -79.72(15) . . . . ?
C9 C12 C13 C18 99.69(14) . . . . ?
C12 O2 C19 O3 176.59(15) . . . . ?
C12 O2 C19 C20 -1.26(13) . . . . ?
C12 N1 C20 C19 -1.83(16) . . . . ?
C12 N1 C20 C21 177.82(14) . . . . ?
C12 C9 C10 O4 -91.0(4) . . . . ?
C12 C9 C10 O5 85.8(3) . . . . ?
C12 C9 C10' O4' 86.2(4) . . . . ?
C12 C9 C10' O5' -93.9(3) . . . . ?
C12 C13 C14 C15 179.64(14) . . . . ?
C12 C13 C18 C17 179.66(14) . . . . ?
C13 C14 C15 C16 0.8(3) . . . . ?
C14 C13 C18 C17 -0.9(2) . . . . ?
C14 C15 C16 C17 -1.1(3) . . . . ?
C15 C16 C17 C18 0.4(3) . . . . ?
C16 C17 C18 C13 0.6(3) . . . . ?
C18 C13 C14 C15 0.2(2) . . . . ?
C19 O2 C12 N1 0.27(13) . . . . ?
C19 O2 C12 C9 118.76(12) . . . . ?
C19 O2 C12 C13 -118.32(11) . . . . ?
C19 C20 C21 C22 -159.90(15) . . . . ?
C19 C20 C21 C23 76.47(19) . . . . ?
C20 N1 C12 O2 1.03(15) . . . . ?
C20 N1 C12 C9 -116.85(13) . . . . ?
C20 N1 C12 C13 119.00(12) . . . . ?
C24 C3 C4 C5 179.19(18) . . . . ?
C10 C9 C12 O2 -86.7(3) . . . . ?
C10 C9 C12 N1 29.8(3) . . . . ?
C10 C9 C12 C13 152.5(3) . . . . ?
C10 C9 C10' O4' -168.8(7) . . . . ?
C10 C9 C10' O5' 11.0(3) . . . . ?
C11 O5 C10 C9 -176.3(4) . . . . ?
C11 O5 C10 O4 0.7(7) . . . . ?
C10' C9 C12 O2 -55.2(2) . . . . ?
C10' C9 C12 N1 61.3(3) . . . . ?
C10' C9 C12 C13 -176.0(2) . . . . ?
C10' C9 C10 O4 -177.3(6) . . . . ?
C10' C9 C10 O5 -0.5(4) . . . . ?
C11' O5' C10' C9 179.7(3) . . . . ?
C11' O5' C10' O4' -0.4(6) . . . . ?
